data_1547005
loop_
_publ_author_name
'Yue, Deng-Feng'
'Zhao, Jian-Qiang'
'Chen, Xiao-Zhen'
'Zhou, Yan'
'Zhang, Xiao-Mei'
'Xu, Xiao-Ying'
'Yuan, Wei-Cheng'

_publ_section_title
;
 Multiple Hydrogen-Bonding Bifunctional Thiourea-Catalyzed Asymmetric
 Dearomative [4 + 2] Annulation of 3-Nitroindoles: Highly Enantioselective
 Access to Hydrocarbazole Skeletons.
;
_journal_issue 17
_journal_name_full 'Organic letters'
_journal_page_first 4508
_journal_page_last 4511
_journal_paper_doi 10.1021/acs.orglett.7b02068
_journal_volume 19
_journal_year 2017
_chemical_absolute_configuration ad
_chemical_formula_moiety 'C30 H28 N2 O8 S'
_chemical_formula_sum 'C30 H28 N2 O8 S'
_chemical_formula_weight 576.60
_space_group_crystal_system monoclinic
_space_group_IT_number 4
_space_group_name_Hall 'P 2yb'
_space_group_name_H-M_alt 'P 1 21 1'
_symmetry_space_group_name_Hall 'P 2yb'
_symmetry_space_group_name_H-M 'P 1 21 1'
_atom_sites_solution_hydrogens geom
_atom_sites_solution_primary direct
_atom_sites_solution_secondary difmap
_audit_creation_method SHELXL-2014/7
_cell_angle_alpha 90
_cell_angle_beta 97.0830(10)
_cell_angle_gamma 90
_cell_formula_units_Z 4
_cell_length_a 10.9714(9)
_cell_length_b 16.4516(14)
_cell_length_c 15.5080(13)
_cell_measurement_reflns_used 9985
_cell_measurement_temperature 100(2)
_cell_measurement_theta_max 30.78
_cell_measurement_theta_min 2.24
_cell_volume 2777.8(4)
_computing_cell_refinement 'Bruker SAINT'
_computing_data_collection 'Bruker APEX2'
_computing_data_reduction 'Bruker SAINT'
_computing_molecular_graphics 'Bruker SHELXTL'
_computing_publication_material 'Bruker SHELXTL'
_computing_structure_refinement 'SHELXL-2014 (Sheldrick 2014)'
_computing_structure_solution 'SHELXS-97 (Sheldrick 2008)'
_diffrn_ambient_temperature 100(2)
_diffrn_measured_fraction_theta_full 0.998
_diffrn_measured_fraction_theta_max 0.921
_diffrn_measurement_device_type 'Bruker APEX-II CCD'
_diffrn_measurement_method '\f and \w scans'
_diffrn_radiation_type MoK\a
_diffrn_radiation_wavelength 0.71073
_diffrn_reflns_av_R_equivalents 0.0188
_diffrn_reflns_av_unetI/netI 0.0295
_diffrn_reflns_Laue_measured_fraction_full 0.998
_diffrn_reflns_Laue_measured_fraction_max 0.921
_diffrn_reflns_limit_h_max 15
_diffrn_reflns_limit_h_min -13
_diffrn_reflns_limit_k_max 23
_diffrn_reflns_limit_k_min -23
_diffrn_reflns_limit_l_max 22
_diffrn_reflns_limit_l_min -22
_diffrn_reflns_number 31091
_diffrn_reflns_point_group_measured_fraction_full 0.990
_diffrn_reflns_point_group_measured_fraction_max 0.889
_diffrn_reflns_theta_full 25.242
_diffrn_reflns_theta_max 31.062
_diffrn_reflns_theta_min 1.323
_diffrn_source 'fine-focus sealed tube'
_exptl_absorpt_coefficient_mu 0.172
_exptl_absorpt_correction_type multi-scan
_exptl_absorpt_process_details sadabs
_exptl_crystal_colour colourless
_exptl_crystal_density_diffrn 1.379
_exptl_crystal_description block
_exptl_crystal_F_000 1208
_exptl_crystal_size_max 0.460
_exptl_crystal_size_mid 0.440
_exptl_crystal_size_min 0.400
_exptl_transmission_factor_max 0.7462
_exptl_transmission_factor_min 0.7058
_refine_diff_density_max 0.351
_refine_diff_density_min -0.268
_refine_diff_density_rms 0.052
_refine_ls_abs_structure_details
;
 Flack x determined using 6782 quotients [(I+)-(I-)]/[(I+)+(I-)]
 (Parsons, Flack and Wagner, Acta Cryst. B69 (2013) 249-259).
;
_refine_ls_abs_structure_Flack 0.010(12)
_refine_ls_extinction_method none
_refine_ls_goodness_of_fit_ref 1.049
_refine_ls_hydrogen_treatment constr
_refine_ls_matrix_type full
_refine_ls_number_parameters 745
_refine_ls_number_reflns 15831
_refine_ls_number_restraints 1
_refine_ls_restrained_S_all 1.049
_refine_ls_R_factor_all 0.0320
_refine_ls_R_factor_gt 0.0295
_refine_ls_shift/su_max 0.054
_refine_ls_shift/su_mean 0.000
_refine_ls_structure_factor_coef Fsqd
_refine_ls_weighting_details 'w=1/[\s^2^(Fo^2^)+(0.0492P)^2^+0.3772P] where P=(Fo^2^+2Fc^2^)/3'
_refine_ls_weighting_scheme calc
_refine_ls_wR_factor_gt 0.0804
_refine_ls_wR_factor_ref 0.0824
_reflns_Friedel_coverage 0.873
_reflns_Friedel_fraction_full 0.982
_reflns_Friedel_fraction_max 0.856
_reflns_number_gt 15108
_reflns_number_total 15831
_reflns_threshold_expression 'I > 2\s(I)'
_cod_data_source_file ol7b02068_si_002.cif
_cod_data_source_block mo_wlx_ydf2_0m
_cod_database_code 1547005
_shelx_shelxl_version_number 2014/7
_shelx_space_group_comment
;
The symmetry employed for this shelxl refinement is uniquely defined
by the following loop, which should always be used as a source of
symmetry information in preference to the above space-group names.
They are only intended as comments.
;
_shelx_estimated_absorpt_t_min 0.925
_shelx_estimated_absorpt_t_max 0.934

loop_
_space_group_symop_operation_xyz
'x, y, z'
'-x, y+1/2, -z'

loop_
_atom_site_label
_atom_site_type_symbol
_atom_site_fract_x
_atom_site_fract_y
_atom_site_fract_z
_atom_site_U_iso_or_equiv
_atom_site_adp_type
_atom_site_occupancy
_atom_site_site_symmetry_order
_atom_site_calc_flag
_atom_site_refinement_flags_posn
_atom_site_refinement_flags_adp
S1 S 0.45564(4) 0.31556(3) 0.24409(3) 0.01751(9) Uani 1 1 d . .
S2 S -0.08597(4) 0.68715(3) 0.08675(3) 0.01652(8) Uani 1 1 d . .
O1 O 0.33109(13) 0.29104(10) 0.22025(11) 0.0289(3) Uani 1 1 d . .
O2 O 0.43817(12) 0.07193(8) 0.52594(8) 0.0157(2) Uani 1 1 d . .
O3 O 0.26712(14) 0.01002(9) 0.46166(9) 0.0244(3) Uani 1 1 d . .
O4 O 0.26818(13) 0.19493(9) 0.45017(9) 0.0212(3) Uani 1 1 d . .
O5 O 0.24023(11) 0.15529(8) 0.31004(8) 0.0158(2) Uani 1 1 d . .
O6 O 0.78244(13) 0.11415(10) 0.22095(10) 0.0263(3) Uani 1 1 d . .
O7 O 0.59263(13) 0.10434(8) 0.16243(8) 0.0205(3) Uani 1 1 d . .
O8 O 0.48199(15) 0.39496(9) 0.27971(10) 0.0261(3) Uani 1 1 d . .
O9 O -0.13869(13) 0.48568(9) 0.23280(10) 0.0233(3) Uani 1 1 d . .
O10 O -0.02100(13) 0.38044(8) 0.23148(10) 0.0226(3) Uani 1 1 d . .
O11 O 0.32289(11) 0.67004(7) 0.35882(8) 0.0156(2) Uani 1 1 d . .
O12 O 0.46899(14) 0.67009(9) 0.26879(10) 0.0270(3) Uani 1 1 d . .
O13 O 0.16708(12) 0.79126(8) 0.28301(9) 0.0188(3) Uani 1 1 d . .
O14 O 0.00549(13) 0.73808(9) 0.34169(9) 0.0210(3) Uani 1 1 d . .
O15 O -0.09896(13) 0.74321(8) 0.15581(10) 0.0230(3) Uani 1 1 d . .
O16 O -0.05881(14) 0.71595(8) 0.00404(9) 0.0226(3) Uani 1 1 d . .
N1 N 0.51318(14) 0.25116(9) 0.32185(10) 0.0147(3) Uani 1 1 d . .
C24 C 0.7455(3) 0.2569(3) -0.05626(17) 0.0574(10) Uani 1 1 d . .
H24A H 0.7019 0.2177 -0.0965 0.086 Uiso 1 1 calc R U
H24B H 0.8262 0.2349 -0.0336 0.086 Uiso 1 1 calc R U
H24C H 0.7563 0.3080 -0.0870 0.086 Uiso 1 1 calc R U
N3 N 0.03050(13) 0.62714(9) 0.12474(9) 0.0138(3) Uani 1 1 d . .
N4 N -0.03897(14) 0.45358(9) 0.22835(10) 0.0152(3) Uani 1 1 d . .
C1 C 0.5244(2) -0.15505(12) 0.18791(13) 0.0245(4) Uani 1 1 d . .
H1 H 0.4974 -0.1987 0.1502 0.029 Uiso 1 1 calc R U
C2 C 0.4393(2) -0.10874(12) 0.22585(13) 0.0237(4) Uani 1 1 d . .
H10 H 0.3542 -0.1205 0.2133 0.028 Uiso 1 1 calc R U
C3 C 0.47802(17) -0.04514(11) 0.28226(12) 0.0180(3) Uani 1 1 d . .
H7 H 0.4194 -0.0142 0.3084 0.022 Uiso 1 1 calc R U
C4 C 0.60300(16) -0.02697(10) 0.30027(11) 0.0138(3) Uani 1 1 d . .
C5 C 0.65317(15) 0.04285(10) 0.35849(11) 0.0128(3) Uani 1 1 d . .
H11 H 0.7443 0.0353 0.3686 0.015 Uiso 1 1 calc R U
C6 C 0.63089(15) 0.12728(10) 0.31548(10) 0.0122(3) Uani 1 1 d . .
C7 C 0.49803(15) 0.16038(10) 0.30944(10) 0.0120(3) Uani 1 1 d . .
H19 H 0.4496 0.1469 0.2523 0.014 Uiso 1 1 calc R U
C8 C 0.53808(16) 0.30120(10) 0.15536(11) 0.0166(3) Uani 1 1 d . .
C9 C 0.4861(2) 0.25522(12) 0.08546(13) 0.0252(4) Uani 1 1 d . .
H26 H 0.4055 0.2339 0.0842 0.030 Uiso 1 1 calc R U
C10 C 0.5546(2) 0.24105(13) 0.01730(13) 0.0312(5) Uani 1 1 d . .
H27 H 0.5203 0.2092 -0.0308 0.037 Uiso 1 1 calc R U
C11 C 0.6720(2) 0.27247(16) 0.01816(14) 0.0337(5) Uani 1 1 d . .
C12 C 0.63520(16) 0.26401(10) 0.36423(11) 0.0150(3) Uani 1 1 d . .
C13 C 0.70556(15) 0.19409(10) 0.36281(11) 0.0144(3) Uani 1 1 d . .
C14 C 0.43324(15) 0.13261(10) 0.38498(11) 0.0125(3) Uani 1 1 d . .
C15 C 0.48796(15) 0.08552(10) 0.44861(10) 0.0127(3) Uani 1 1 d . .
C16 C 0.32204(17) 0.04023(11) 0.52486(12) 0.0181(3) Uani 1 1 d . .
C17 C 0.2807(2) 0.04963(14) 0.61262(14) 0.0275(4) Uani 1 1 d . .
H6 H 0.2523 0.1055 0.6196 0.041 Uiso 1 1 calc R U
H5 H 0.3493 0.0379 0.6575 0.041 Uiso 1 1 calc R U
H4 H 0.2132 0.0117 0.6183 0.041 Uiso 1 1 calc R U
C18 C 0.60914(16) 0.04450(10) 0.44867(11) 0.0149(3) Uani 1 1 d . .
H12 H 0.6028 -0.0120 0.4697 0.018 Uiso 1 1 calc R U
H13 H 0.6710 0.0731 0.4897 0.018 Uiso 1 1 calc R U
C19 C 0.6490(2) -0.13754(12) 0.20521(13) 0.0237(4) Uani 1 1 d . .
H8 H 0.7075 -0.1688 0.1793 0.028 Uiso 1 1 calc R U
C20 C 0.68709(18) -0.07357(11) 0.26102(12) 0.0198(3) Uani 1 1 d . .
H9 H 0.7722 -0.0614 0.2726 0.024 Uiso 1 1 calc R U
C21 C 0.30622(15) 0.16500(10) 0.38746(11) 0.0134(3) Uani 1 1 d . .
C22 C 0.11573(16) 0.18869(13) 0.30135(12) 0.0207(3) Uani 1 1 d . .
H14 H 0.1179 0.2468 0.3182 0.025 Uiso 1 1 calc R U
H18 H 0.0649 0.1588 0.3394 0.025 Uiso 1 1 calc R U
C23 C 0.06305(18) 0.17951(13) 0.20811(13) 0.0240(4) Uani 1 1 d . .
H16 H 0.1133 0.2101 0.1713 0.036 Uiso 1 1 calc R U
H17 H -0.0212 0.2005 0.2000 0.036 Uiso 1 1 calc R U
H15 H 0.0625 0.1219 0.1920 0.036 Uiso 1 1 calc R U
N2 N 0.67109(14) 0.11615(9) 0.22385(10) 0.0154(3) Uani 1 1 d . .
C25 C 0.82591(17) 0.19204(12) 0.40375(12) 0.0197(3) Uani 1 1 d . .
H23 H 0.8736 0.1438 0.4038 0.024 Uiso 1 1 calc R U
C26 C 0.87467(19) 0.26219(13) 0.44451(14) 0.0242(4) Uani 1 1 d . .
H20 H 0.9570 0.2624 0.4719 0.029 Uiso 1 1 calc R U
C27 C 0.8033(2) 0.33214(12) 0.44528(14) 0.0254(4) Uani 1 1 d . .
H22 H 0.8381 0.3796 0.4731 0.030 Uiso 1 1 calc R U
C28 C 0.68178(19) 0.33411(11) 0.40623(13) 0.0221(4) Uani 1 1 d . .
H21 H 0.6328 0.3815 0.4082 0.027 Uiso 1 1 calc R U
C29 C 0.65532(18) 0.33381(13) 0.15836(13) 0.0234(4) Uani 1 1 d . .
H25 H 0.6893 0.3656 0.2065 0.028 Uiso 1 1 calc R U
C30 C 0.7218(2) 0.31877(19) 0.08920(14) 0.0349(5) Uani 1 1 d . .
H24 H 0.8023 0.3404 0.0904 0.042 Uiso 1 1 calc R U
C31 C -0.5447(2) 0.48112(14) 0.02457(16) 0.0304(5) Uani 1 1 d . .
H55 H -0.5762 0.4695 0.0797 0.046 Uiso 1 1 calc R U
H30 H -0.5271 0.4299 -0.0038 0.046 Uiso 1 1 calc R U
H28 H -0.6064 0.5118 -0.0133 0.046 Uiso 1 1 calc R U
C32 C -0.42882(18) 0.53044(12) 0.04162(14) 0.0223(4) Uani 1 1 d . .
C33 C -0.40046(18) 0.57245(13) 0.11944(13) 0.0242(4) Uani 1 1 d . .
H31 H -0.4531 0.5677 0.1634 0.029 Uiso 1 1 calc R U
C34 C -0.29644(18) 0.62124(13) 0.13396(13) 0.0219(4) Uani 1 1 d . .
H32 H -0.2787 0.6503 0.1870 0.026 Uiso 1 1 calc R U
C35 C -0.21862(16) 0.62698(11) 0.06974(12) 0.0173(3) Uani 1 1 d . .
C36 C 0.04056(15) 0.59917(10) 0.21755(11) 0.0129(3) Uani 1 1 d . .
H48 H -0.0408 0.6054 0.2396 0.016 Uiso 1 1 calc R U
C37 C 0.07394(15) 0.50710(10) 0.21450(11) 0.0127(3) Uani 1 1 d . .
C38 C 0.18136(15) 0.47776(10) 0.28130(11) 0.0132(3) Uani 1 1 d . .
H40 H 0.2097 0.4248 0.2593 0.016 Uiso 1 1 calc R U
C39 C 0.15003(16) 0.46219(10) 0.37259(11) 0.0148(3) Uani 1 1 d . .
C40 C 0.06976(17) 0.51055(11) 0.41431(12) 0.0183(3) Uani 1 1 d . .
H36 H 0.0324 0.5570 0.3858 0.022 Uiso 1 1 calc R U
C41 C 0.04479(18) 0.49040(13) 0.49787(13) 0.0223(4) Uani 1 1 d . .
H39 H -0.0102 0.5231 0.5257 0.027 Uiso 1 1 calc R U
C42 C 0.09945(19) 0.42316(14) 0.54062(12) 0.0240(4) Uani 1 1 d . .
H29 H 0.0819 0.4099 0.5974 0.029 Uiso 1 1 calc R U
C43 C 0.07043(15) 0.56341(10) 0.07281(11) 0.0140(3) Uani 1 1 d . .
C44 C 0.09643(15) 0.49325(10) 0.12163(11) 0.0133(3) Uani 1 1 d . .
C45 C 0.13548(15) 0.65028(10) 0.27224(11) 0.0129(3) Uani 1 1 d . .
C46 C 0.24755(15) 0.62226(10) 0.29983(11) 0.0132(3) Uani 1 1 d . .
C47 C 0.43350(16) 0.69390(11) 0.33418(12) 0.0172(3) Uani 1 1 d . .
C48 C 0.49703(19) 0.75253(12) 0.39878(13) 0.0233(4) Uani 1 1 d . .
H35 H 0.5379 0.7225 0.4487 0.035 Uiso 1 1 calc R U
H33 H 0.4365 0.7899 0.4183 0.035 Uiso 1 1 calc R U
H34 H 0.5582 0.7836 0.3715 0.035 Uiso 1 1 calc R U
C49 C 0.28956(15) 0.53800(10) 0.28117(11) 0.0139(3) Uani 1 1 d . .
H42 H 0.3575 0.5217 0.3259 0.017 Uiso 1 1 calc R U
H41 H 0.3205 0.5369 0.2238 0.017 Uiso 1 1 calc R U
C50 C 0.1800(2) 0.37517(12) 0.50023(13) 0.0233(4) Uani 1 1 d . .
H37 H 0.2181 0.3293 0.5294 0.028 Uiso 1 1 calc R U
C51 C 0.20437(17) 0.39477(11) 0.41675(12) 0.0181(3) Uani 1 1 d . .
H38 H 0.2591 0.3616 0.3892 0.022 Uiso 1 1 calc R U
C52 C 0.09362(16) 0.73078(10) 0.30266(11) 0.0151(3) Uani 1 1 d . .
C53 C 0.1412(2) 0.87176(11) 0.31579(14) 0.0236(4) Uani 1 1 d . .
H47 H 0.2191 0.9017 0.3315 0.028 Uiso 1 1 calc R U
H46 H 0.0995 0.8665 0.3686 0.028 Uiso 1 1 calc R U
C54 C 0.0601(2) 0.91818(14) 0.24689(17) 0.0343(5) Uani 1 1 d . .
H45 H 0.1021 0.9239 0.1950 0.051 Uiso 1 1 calc R U
H44 H 0.0428 0.9722 0.2691 0.051 Uiso 1 1 calc R U
H43 H -0.0171 0.8886 0.2319 0.051 Uiso 1 1 calc R U
C55 C 0.13603(17) 0.42270(11) 0.08403(12) 0.0176(3) Uani 1 1 d . .
H52 H 0.1530 0.3748 0.1176 0.021 Uiso 1 1 calc R U
C56 C 0.15007(18) 0.42420(12) -0.00417(12) 0.0202(3) Uani 1 1 d . .
H51 H 0.1748 0.3764 -0.0318 0.024 Uiso 1 1 calc R U
C57 C 0.12795(18) 0.49555(12) -0.05186(12) 0.0205(3) Uani 1 1 d . .
H50 H 0.1400 0.4960 -0.1115 0.025 Uiso 1 1 calc R U
C58 C 0.08868(17) 0.56632(11) -0.01445(12) 0.0179(3) Uani 1 1 d . .
H49 H 0.0748 0.6149 -0.0473 0.021 Uiso 1 1 calc R U
C59 C -0.24434(18) 0.58469(12) -0.00872(13) 0.0212(4) Uani 1 1 d . .
H53 H -0.1908 0.5887 -0.0522 0.025 Uiso 1 1 calc R U
C60 C -0.34927(18) 0.53684(13) -0.02205(13) 0.0235(4) Uani 1 1 d . .
H54 H -0.3673 0.5080 -0.0752 0.028 Uiso 1 1 calc R U

loop_
_atom_site_aniso_label
_atom_site_aniso_U_11
_atom_site_aniso_U_22
_atom_site_aniso_U_33
_atom_site_aniso_U_23
_atom_site_aniso_U_13
_atom_site_aniso_U_12
S1 0.01496(19) 0.01429(17) 0.0237(2) 0.00686(15) 0.00422(15) 0.00267(14)
S2 0.01706(19) 0.01335(17) 0.01761(19) -0.00098(15) -0.00398(14) 0.00268(15)
O1 0.0130(6) 0.0314(8) 0.0420(9) 0.0182(7) 0.0017(6) 0.0025(5)
O2 0.0173(6) 0.0187(6) 0.0111(5) 0.0013(4) 0.0021(4) -0.0012(5)
O3 0.0287(7) 0.0255(7) 0.0194(6) -0.0010(5) 0.0042(5) -0.0117(6)
O4 0.0199(6) 0.0259(7) 0.0175(6) -0.0033(5) 0.0018(5) 0.0060(5)
O5 0.0112(5) 0.0217(6) 0.0141(5) -0.0010(5) 0.0001(4) 0.0013(4)
O6 0.0198(7) 0.0320(8) 0.0294(7) -0.0077(6) 0.0124(6) -0.0035(6)
O7 0.0271(7) 0.0210(6) 0.0130(6) -0.0003(5) 0.0003(5) 0.0035(5)
O8 0.0340(8) 0.0146(6) 0.0316(8) 0.0039(5) 0.0113(6) 0.0065(5)
O9 0.0144(6) 0.0239(7) 0.0324(7) -0.0013(6) 0.0057(5) -0.0011(5)
O10 0.0236(7) 0.0145(6) 0.0298(7) 0.0006(5) 0.0033(6) -0.0034(5)
O11 0.0141(6) 0.0179(6) 0.0143(5) -0.0027(4) -0.0007(4) -0.0011(4)
O12 0.0265(7) 0.0251(7) 0.0314(8) -0.0057(6) 0.0115(6) -0.0096(6)
O13 0.0207(6) 0.0131(5) 0.0231(6) -0.0042(5) 0.0044(5) 0.0002(5)
O14 0.0192(6) 0.0226(6) 0.0221(6) -0.0040(5) 0.0059(5) 0.0029(5)
O15 0.0255(7) 0.0161(6) 0.0254(7) -0.0056(5) -0.0045(5) 0.0065(5)
O16 0.0245(7) 0.0197(6) 0.0216(7) 0.0054(5) -0.0048(5) 0.0009(5)
N1 0.0160(7) 0.0107(6) 0.0171(7) 0.0026(5) 0.0011(5) -0.0001(5)
C24 0.0579(18) 0.095(3) 0.0212(11) 0.0086(13) 0.0103(11) 0.0485(18)
N3 0.0132(6) 0.0147(6) 0.0127(6) -0.0002(5) -0.0014(5) 0.0020(5)
N4 0.0145(7) 0.0170(6) 0.0140(6) -0.0008(5) 0.0014(5) -0.0021(5)
C1 0.0376(11) 0.0182(8) 0.0176(8) -0.0055(7) 0.0025(8) -0.0044(8)
C2 0.0269(10) 0.0227(9) 0.0216(9) -0.0051(7) 0.0027(7) -0.0081(7)
C3 0.0193(8) 0.0161(7) 0.0186(8) -0.0026(6) 0.0021(6) -0.0026(6)
C4 0.0181(8) 0.0101(6) 0.0129(7) 0.0005(5) 0.0005(6) 0.0007(5)
C5 0.0132(7) 0.0119(6) 0.0129(7) -0.0012(5) -0.0003(6) 0.0016(5)
C6 0.0129(7) 0.0121(6) 0.0118(7) -0.0018(5) 0.0023(6) -0.0005(5)
C7 0.0135(7) 0.0103(6) 0.0123(7) 0.0010(5) 0.0021(6) -0.0002(5)
C8 0.0186(8) 0.0138(7) 0.0168(8) 0.0041(6) 0.0003(6) 0.0004(6)
C9 0.0340(11) 0.0189(8) 0.0203(9) 0.0061(7) -0.0057(8) -0.0084(7)
C10 0.0569(15) 0.0187(8) 0.0159(8) 0.0029(7) -0.0043(9) 0.0043(9)
C11 0.0415(13) 0.0415(12) 0.0184(9) 0.0077(9) 0.0052(9) 0.0245(10)
C12 0.0161(8) 0.0146(7) 0.0147(7) -0.0008(6) 0.0032(6) -0.0015(6)
C13 0.0143(7) 0.0143(7) 0.0147(7) -0.0024(6) 0.0022(6) -0.0035(6)
C14 0.0125(7) 0.0125(6) 0.0125(7) -0.0008(5) 0.0023(6) -0.0012(5)
C15 0.0136(7) 0.0131(7) 0.0113(7) -0.0010(5) 0.0018(5) -0.0021(5)
C16 0.0206(8) 0.0160(7) 0.0185(8) 0.0031(6) 0.0054(6) -0.0027(6)
C17 0.0313(11) 0.0334(11) 0.0199(9) -0.0021(8) 0.0119(8) -0.0081(8)
C18 0.0165(7) 0.0155(7) 0.0124(7) 0.0006(6) 0.0000(6) 0.0033(6)
C19 0.0337(10) 0.0183(8) 0.0197(8) -0.0048(7) 0.0064(8) 0.0033(7)
C20 0.0220(9) 0.0182(8) 0.0188(8) -0.0031(6) 0.0012(7) 0.0038(6)
C21 0.0130(7) 0.0130(7) 0.0143(7) 0.0015(5) 0.0021(6) -0.0011(5)
C22 0.0109(7) 0.0300(9) 0.0210(8) -0.0013(7) 0.0013(6) 0.0027(7)
C23 0.0182(8) 0.0288(9) 0.0232(9) 0.0005(7) -0.0049(7) -0.0001(7)
N2 0.0200(7) 0.0120(6) 0.0152(7) -0.0010(5) 0.0058(5) 0.0000(5)
C25 0.0151(8) 0.0200(8) 0.0236(8) -0.0022(7) 0.0012(6) -0.0020(7)
C26 0.0203(9) 0.0250(9) 0.0259(9) -0.0048(7) -0.0025(7) -0.0069(7)
C27 0.0305(10) 0.0202(9) 0.0248(9) -0.0067(7) 0.0007(8) -0.0085(7)
C28 0.0277(10) 0.0148(8) 0.0238(9) -0.0041(6) 0.0029(7) -0.0020(7)
C29 0.0182(8) 0.0323(10) 0.0189(8) 0.0014(7) -0.0007(7) -0.0029(7)
C30 0.0195(9) 0.0624(16) 0.0229(10) 0.0076(10) 0.0024(7) 0.0057(10)
C31 0.0238(10) 0.0299(10) 0.0357(11) 0.0077(9) -0.0036(9) -0.0066(8)
C32 0.0171(8) 0.0203(8) 0.0281(10) 0.0036(7) -0.0032(7) 0.0022(7)
C33 0.0180(9) 0.0310(10) 0.0234(9) 0.0021(8) 0.0022(7) 0.0038(7)
C34 0.0195(8) 0.0271(9) 0.0185(8) -0.0029(7) -0.0008(7) 0.0054(7)
C35 0.0144(7) 0.0169(7) 0.0189(8) -0.0018(6) -0.0039(6) 0.0032(6)
C36 0.0128(7) 0.0134(7) 0.0124(7) -0.0003(5) 0.0004(5) 0.0012(5)
C37 0.0117(7) 0.0124(7) 0.0142(7) -0.0013(5) 0.0023(5) -0.0012(5)
C38 0.0128(7) 0.0132(7) 0.0136(7) 0.0000(5) 0.0014(6) -0.0001(5)
C39 0.0144(7) 0.0160(7) 0.0134(7) -0.0013(6) -0.0003(6) -0.0041(6)
C40 0.0174(8) 0.0211(8) 0.0160(8) -0.0027(6) 0.0007(6) -0.0025(6)
C41 0.0172(8) 0.0319(10) 0.0185(8) -0.0053(7) 0.0044(7) -0.0073(7)
C42 0.0239(9) 0.0333(10) 0.0145(8) 0.0001(7) 0.0011(7) -0.0142(8)
C43 0.0126(7) 0.0144(7) 0.0144(7) -0.0016(6) -0.0009(6) -0.0012(5)
C44 0.0130(7) 0.0144(7) 0.0123(7) -0.0007(6) 0.0007(6) -0.0008(6)
C45 0.0148(7) 0.0116(7) 0.0122(7) -0.0018(5) 0.0018(6) 0.0001(5)
C46 0.0144(7) 0.0138(7) 0.0115(7) -0.0014(6) 0.0015(6) -0.0018(6)
C47 0.0163(8) 0.0143(7) 0.0204(8) 0.0016(6) -0.0005(6) -0.0021(6)
C48 0.0243(9) 0.0190(8) 0.0245(9) -0.0018(7) -0.0055(7) -0.0064(7)
C49 0.0121(7) 0.0124(7) 0.0173(7) -0.0006(6) 0.0017(6) 0.0010(5)
C50 0.0272(10) 0.0235(9) 0.0179(8) 0.0046(7) -0.0027(7) -0.0088(7)
C51 0.0194(8) 0.0176(8) 0.0163(8) 0.0012(6) -0.0015(6) -0.0032(6)
C52 0.0160(8) 0.0151(7) 0.0132(7) -0.0026(6) -0.0016(6) 0.0022(6)
C53 0.0270(10) 0.0144(8) 0.0297(10) -0.0071(7) 0.0043(8) 0.0015(7)
C54 0.0429(13) 0.0227(10) 0.0377(12) 0.0038(9) 0.0065(10) 0.0107(9)
C55 0.0197(8) 0.0153(7) 0.0179(8) -0.0016(6) 0.0026(6) 0.0002(6)
C56 0.0227(9) 0.0198(8) 0.0184(8) -0.0055(6) 0.0038(7) -0.0006(7)
C57 0.0228(9) 0.0250(9) 0.0137(8) -0.0027(7) 0.0024(6) -0.0023(7)
C58 0.0191(8) 0.0204(8) 0.0136(7) 0.0007(6) 0.0001(6) -0.0001(6)
C59 0.0190(8) 0.0253(9) 0.0190(8) -0.0042(7) 0.0012(7) 0.0004(7)
C60 0.0220(9) 0.0255(9) 0.0216(9) -0.0050(7) -0.0028(7) -0.0028(7)

loop_
_atom_type_symbol
_atom_type_description
_atom_type_scat_dispersion_real
_atom_type_scat_dispersion_imag
_atom_type_scat_source
C C 0.0033 0.0016 'International Tables Vol C Tables 4.2.6.8 and 6.1.1.4'
H H 0.0000 0.0000 'International Tables Vol C Tables 4.2.6.8 and 6.1.1.4'
N N 0.0061 0.0033 'International Tables Vol C Tables 4.2.6.8 and 6.1.1.4'
O O 0.0106 0.0060 'International Tables Vol C Tables 4.2.6.8 and 6.1.1.4'
S S 0.1246 0.1234 'International Tables Vol C Tables 4.2.6.8 and 6.1.1.4'

loop_
_geom_angle_atom_site_label_1
_geom_angle_atom_site_label_2
_geom_angle_atom_site_label_3
_geom_angle
O1 S1 O8 119.85(10)
O1 S1 N1 105.78(8)
O8 S1 N1 105.05(9)
O1 S1 C8 109.17(10)
O8 S1 C8 109.04(9)
N1 S1 C8 107.20(8)
O16 S2 O15 120.45(9)
O16 S2 N3 106.13(8)
O15 S2 N3 105.06(8)
O16 S2 C35 108.21(9)
O15 S2 C35 108.57(9)
N3 S2 C35 107.78(8)
C16 O2 C15 120.70(13)
C21 O5 C22 115.80(13)
C47 O11 C46 116.77(13)
C52 O13 C53 116.53(15)
C12 N1 C7 106.62(13)
C12 N1 S1 119.11(12)
C7 N1 S1 120.59(11)
C11 C24 H24A 109.5
C11 C24 H24B 109.5
H24A C24 H24B 109.5
C11 C24 H24C 109.5
H24A C24 H24C 109.5
H24B C24 H24C 109.5
C43 N3 C36 108.97(13)
C43 N3 S2 120.86(11)
C36 N3 S2 118.91(11)
O10 N4 O9 124.38(16)
O10 N4 C37 115.87(14)
O9 N4 C37 119.72(14)
C19 C1 C2 120.02(18)
C19 C1 H1 120.0
C2 C1 H1 120.0
C1 C2 C3 120.49(19)
C1 C2 H10 119.8
C3 C2 H10 119.8
C2 C3 C4 120.04(18)
C2 C3 H7 120.0
C4 C3 H7 120.0
C20 C4 C3 118.71(16)
C20 C4 C5 117.60(16)
C3 C4 C5 123.66(15)
C4 C5 C18 114.99(14)
C4 C5 C6 113.31(13)
C18 C5 C6 109.03(13)
C4 C5 H11 106.3
C18 C5 H11 106.3
C6 C5 H11 106.3
C13 C6 C5 113.42(13)
C13 C6 C7 102.96(13)
C5 C6 C7 116.08(13)
C13 C6 N2 109.49(13)
C5 C6 N2 103.97(12)
C7 C6 N2 111.00(13)
N1 C7 C14 104.73(13)
N1 C7 C6 104.59(13)
C14 C7 C6 112.05(13)
N1 C7 H19 111.7
C14 C7 H19 111.7
C6 C7 H19 111.7
C9 C8 C29 121.80(19)
C9 C8 S1 119.03(15)
C29 C8 S1 119.13(14)
C8 C9 C10 118.5(2)
C8 C9 H26 120.7
C10 C9 H26 120.7
C11 C10 C9 121.3(2)
C11 C10 H27 119.4
C9 C10 H27 119.4
C10 C11 C30 118.9(2)
C10 C11 C24 120.9(3)
C30 C11 C24 120.2(3)
C13 C12 C28 121.48(17)
C13 C12 N1 111.15(14)
C28 C12 N1 127.31(16)
C12 C13 C25 120.73(16)
C12 C13 C6 110.03(14)
C25 C13 C6 129.22(16)
C15 C14 C21 121.46(15)
C15 C14 C7 122.34(15)
C21 C14 C7 116.09(13)
C14 C15 O2 122.63(15)
C14 C15 C18 125.58(15)
O2 C15 C18 111.74(14)
O3 C16 O2 122.76(17)
O3 C16 C17 127.69(18)
O2 C16 C17 109.55(16)
C16 C17 H6 109.5
C16 C17 H5 109.5
H6 C17 H5 109.5
C16 C17 H4 109.5
H6 C17 H4 109.5
H5 C17 H4 109.5
C15 C18 C5 112.84(13)
C15 C18 H12 109.0
C5 C18 H12 109.0
C15 C18 H13 109.0
C5 C18 H13 109.0
H12 C18 H13 107.8
C1 C19 C20 119.26(18)
C1 C19 H8 120.4
C20 C19 H8 120.4
C19 C20 C4 121.46(18)
C19 C20 H9 119.3
C4 C20 H9 119.3
O4 C21 O5 124.76(16)
O4 C21 C14 125.47(15)
O5 C21 C14 109.76(14)
O5 C22 C23 107.21(15)
O5 C22 H14 110.3
C23 C22 H14 110.3
O5 C22 H18 110.3
C23 C22 H18 110.3
H14 C22 H18 108.5
C22 C23 H16 109.5
C22 C23 H17 109.5
H16 C23 H17 109.5
C22 C23 H15 109.5
H16 C23 H15 109.5
H17 C23 H15 109.5
O7 N2 O6 125.25(15)
O7 N2 C6 118.83(14)
O6 N2 C6 115.69(14)
C26 C25 C13 118.48(18)
C26 C25 H23 120.8
C13 C25 H23 120.8
C25 C26 C27 120.28(18)
C25 C26 H20 119.9
C27 C26 H20 119.9
C26 C27 C28 121.59(18)
C26 C27 H22 119.2
C28 C27 H22 119.2
C12 C28 C27 117.41(17)
C12 C28 H21 121.3
C27 C28 H21 121.3
C8 C29 C30 118.5(2)
C8 C29 H25 120.8
C30 C29 H25 120.8
C29 C30 C11 121.0(2)
C29 C30 H24 119.5
C11 C30 H24 119.5
C32 C31 H55 109.5
C32 C31 H30 109.5
H55 C31 H30 109.5
C32 C31 H28 109.5
H55 C31 H28 109.5
H30 C31 H28 109.5
C33 C32 C60 118.81(18)
C33 C32 C31 120.9(2)
C60 C32 C31 120.24(19)
C34 C33 C32 121.21(19)
C34 C33 H31 119.4
C32 C33 H31 119.4
C33 C34 C35 119.11(18)
C33 C34 H32 120.4
C35 C34 H32 120.4
C34 C35 C59 120.81(17)
C34 C35 S2 120.10(14)
C59 C35 S2 119.08(15)
N3 C36 C45 109.31(13)
N3 C36 C37 104.96(13)
C45 C36 C37 114.09(13)
N3 C36 H48 109.4
C45 C36 H48 109.4
C37 C36 H48 109.4
C44 C37 C38 113.04(13)
C44 C37 N4 105.85(13)
C38 C37 N4 106.54(13)
C44 C37 C36 104.02(13)
C38 C37 C36 116.41(13)
N4 C37 C36 110.56(13)
C39 C38 C49 111.79(13)
C39 C38 C37 115.80(14)
C49 C38 C37 108.70(13)
C39 C38 H40 106.7
C49 C38 H40 106.7
C37 C38 H40 106.7
C51 C39 C40 118.56(16)
C51 C39 C38 117.29(16)
C40 C39 C38 124.15(16)
C41 C40 C39 119.96(18)
C41 C40 H36 120.0
C39 C40 H36 120.0
C42 C41 C40 120.65(18)
C42 C41 H39 119.7
C40 C41 H39 119.7
C41 C42 C50 119.92(18)
C41 C42 H29 120.0
C50 C42 H29 120.0
C44 C43 C58 120.86(16)
C44 C43 N3 111.11(14)
C58 C43 N3 127.98(16)
C43 C44 C55 121.18(16)
C43 C44 C37 110.35(14)
C55 C44 C37 128.47(15)
C46 C45 C52 120.76(15)
C46 C45 C36 122.08(15)
C52 C45 C36 116.82(14)
C45 C46 O11 117.61(14)
C45 C46 C49 123.41(15)
O11 C46 C49 118.37(14)
O12 C47 O11 122.23(16)
O12 C47 C48 127.16(18)
O11 C47 C48 110.60(16)
C47 C48 H35 109.5
C47 C48 H33 109.5
H35 C48 H33 109.5
C47 C48 H34 109.5
H35 C48 H34 109.5
H33 C48 H34 109.5
C46 C49 C38 109.73(13)
C46 C49 H42 109.7
C38 C49 H42 109.7
C46 C49 H41 109.7
C38 C49 H41 109.7
H42 C49 H41 108.2
C42 C50 C51 119.57(19)
C42 C50 H37 120.2
C51 C50 H37 120.2
C50 C51 C39 121.34(18)
C50 C51 H38 119.3
C39 C51 H38 119.3
O14 C52 O13 125.56(16)
O14 C52 C45 122.78(16)
O13 C52 C45 111.65(14)
O13 C53 C54 109.60(17)
O13 C53 H47 109.8
C54 C53 H47 109.8
O13 C53 H46 109.8
C54 C53 H46 109.8
H47 C53 H46 108.2
C53 C54 H45 109.5
C53 C54 H44 109.5
H45 C54 H44 109.5
C53 C54 H43 109.5
H45 C54 H43 109.5
H44 C54 H43 109.5
C44 C55 C56 118.27(17)
C44 C55 H52 120.9
C56 C55 H52 120.9
C57 C56 C55 120.15(17)
C57 C56 H51 119.9
C55 C56 H51 119.9
C56 C57 C58 121.74(17)
C56 C57 H50 119.1
C58 C57 H50 119.1
C57 C58 C43 117.70(17)
C57 C58 H49 121.2
C43 C58 H49 121.2
C60 C59 C35 119.05(18)
C60 C59 H53 120.5
C35 C59 H53 120.5
C59 C60 C32 121.00(18)
C59 C60 H54 119.5
C32 C60 H54 119.5

loop_
_geom_bond_atom_site_label_1
_geom_bond_atom_site_label_2
_geom_bond_distance
S1 O1 1.4291(15)
S1 O8 1.4338(15)
S1 N1 1.6696(15)
S1 C8 1.7533(19)
S2 O16 1.4328(15)
S2 O15 1.4339(14)
S2 N3 1.6640(15)
S2 C35 1.7529(19)
O2 C16 1.375(2)
O2 C15 1.396(2)
O3 C16 1.194(2)
O4 C21 1.209(2)
O5 C21 1.333(2)
O5 C22 1.463(2)
O6 N2 1.228(2)
O7 N2 1.218(2)
O9 N4 1.224(2)
O10 N4 1.219(2)
O11 C47 1.374(2)
O11 C46 1.397(2)
O12 C47 1.196(2)
O13 C52 1.339(2)
O13 C53 1.459(2)
O14 C52 1.208(2)
N1 C12 1.432(2)
N1 C7 1.512(2)
C24 C11 1.509(3)
C24 H24A 0.9800
C24 H24B 0.9800
C24 H24C 0.9800
N3 C43 1.424(2)
N3 C36 1.502(2)
N4 C37 1.556(2)
C1 C19 1.390(3)
C1 C2 1.391(3)
C1 H1 0.9500
C2 C3 1.396(3)
C2 H10 0.9500
C3 C4 1.398(2)
C3 H7 0.9500
C4 C20 1.396(2)
C4 C5 1.522(2)
C5 C18 1.535(2)
C5 C6 1.547(2)
C5 H11 1.0000
C6 C13 1.507(2)
C6 C7 1.548(2)
C6 N2 1.550(2)
C7 C14 1.514(2)
C7 H19 1.0000
C8 C9 1.386(3)
C8 C29 1.389(3)
C9 C10 1.390(3)
C9 H26 0.9500
C10 C11 1.387(4)
C10 H27 0.9500
C11 C30 1.394(4)
C12 C13 1.387(2)
C12 C28 1.391(2)
C13 C25 1.393(2)
C14 C15 1.337(2)
C14 C21 1.497(2)
C15 C18 1.491(2)
C16 C17 1.495(3)
C17 H6 0.9800
C17 H5 0.9800
C17 H4 0.9800
C18 H12 0.9900
C18 H13 0.9900
C19 C20 1.394(3)
C19 H8 0.9500
C20 H9 0.9500
C22 C23 1.497(3)
C22 H14 0.9900
C22 H18 0.9900
C23 H16 0.9800
C23 H17 0.9800
C23 H15 0.9800
C25 C26 1.391(3)
C25 H23 0.9500
C26 C27 1.393(3)
C26 H20 0.9500
C27 C28 1.395(3)
C27 H22 0.9500
C28 H21 0.9500
C29 C30 1.391(3)
C29 H25 0.9500
C30 H24 0.9500
C31 C32 1.504(3)
C31 H55 0.9800
C31 H30 0.9800
C31 H28 0.9800
C32 C33 1.392(3)
C32 C60 1.400(3)
C33 C34 1.391(3)
C33 H31 0.9500
C34 C35 1.393(3)
C34 H32 0.9500
C35 C59 1.400(3)
C36 C45 1.514(2)
C36 C37 1.560(2)
C36 H48 1.0000
C37 C44 1.508(2)
C37 C38 1.547(2)
C38 C39 1.519(2)
C38 C49 1.547(2)
C38 H40 1.0000
C39 C51 1.398(2)
C39 C40 1.403(2)
C40 C41 1.397(3)
C40 H36 0.9500
C41 C42 1.387(3)
C41 H39 0.9500
C42 C50 1.390(3)
C42 H29 0.9500
C43 C44 1.391(2)
C43 C58 1.393(2)
C44 C55 1.392(2)
C45 C46 1.333(2)
C45 C52 1.497(2)
C46 C49 1.500(2)
C47 C48 1.499(2)
C48 H35 0.9800
C48 H33 0.9800
C48 H34 0.9800
C49 H42 0.9900
C49 H41 0.9900
C50 C51 1.392(3)
C50 H37 0.9500
C51 H38 0.9500
C53 C54 1.511(3)
C53 H47 0.9900
C53 H46 0.9900
C54 H45 0.9800
C54 H44 0.9800
C54 H43 0.9800
C55 C56 1.395(3)
C55 H52 0.9500
C56 C57 1.393(3)
C56 H51 0.9500
C57 C58 1.393(3)
C57 H50 0.9500
C58 H49 0.9500
C59 C60 1.389(3)
C59 H53 0.9500
C60 H54 0.9500

loop_
_geom_hbond_atom_site_label_D
_geom_hbond_atom_site_label_H
_geom_hbond_atom_site_label_A
_geom_hbond_distance_DH
_geom_hbond_distance_HA
_geom_hbond_distance_DA
_geom_hbond_angle_DHA
_geom_hbond_site_symmetry_A
C58 H49 O16 0.95 2.42 2.979(2) 117.8 .
C49 H42 O8 0.99 2.64 3.163(2) 113.2 .
C48 H35 O4 0.98 2.52 3.396(2) 148.2 2_656
C48 H35 O2 0.98 2.52 3.239(2) 130.5 2_656
C28 H21 O8 0.95 2.44 2.932(3) 112.2 .
C23 H17 O6 0.98 2.63 3.290(3) 124.5 1_455
C17 H4 O9 0.98 2.58 3.194(2) 120.8 2_546
C58 H49 O16 0.95 2.42 2.979(2) 117.8 .
C49 H42 O8 0.99 2.64 3.163(2) 113.2 .
C48 H35 O4 0.98 2.52 3.396(2) 148.2 2_656
C48 H35 O2 0.98 2.52 3.239(2) 130.5 2_656
C28 H21 O8 0.95 2.44 2.932(3) 112.2 .
C23 H17 O6 0.98 2.63 3.290(3) 124.5 1_455
C17 H4 O9 0.98 2.58 3.194(2) 120.8 2_546
C58 H49 O16 0.95 2.42 2.979(2) 117.8 .
C49 H42 O8 0.99 2.64 3.163(2) 113.2 .
C48 H35 O4 0.98 2.52 3.396(2) 148.2 2_656
C48 H35 O2 0.98 2.52 3.239(2) 130.5 2_656
C28 H21 O8 0.95 2.44 2.932(3) 112.2 .
C23 H17 O6 0.98 2.63 3.290(3) 124.5 1_455
C17 H4 O9 0.98 2.58 3.194(2) 120.8 2_546
C58 H49 O16 0.95 2.42 2.979(2) 117.8 .
C49 H42 O8 0.99 2.64 3.163(2) 113.2 .
C48 H35 O4 0.98 2.52 3.396(2) 148.2 2_656
C48 H35 O2 0.98 2.52 3.239(2) 130.5 2_656
C28 H21 O8 0.95 2.44 2.932(3) 112.2 .
C23 H17 O6 0.98 2.63 3.290(3) 124.5 1_455
C17 H4 O9 0.98 2.58 3.194(2) 120.8 2_546
C17 H4 O9 0.98 2.58 3.194(2) 120.8 2_546
C23 H17 O6 0.98 2.63 3.290(3) 124.5 1_455
C28 H21 O8 0.95 2.44 2.932(3) 112.2 .
C48 H35 O2 0.98 2.52 3.239(2) 130.5 2_656
C48 H35 O4 0.98 2.52 3.396(2) 148.2 2_656
C49 H42 O8 0.99 2.64 3.163(2) 113.2 .
C58 H49 O16 0.95 2.42 2.979(2) 117.8 .
C17 H4 O9 0.98 2.58 3.194(2) 120.8 2_546
C23 H17 O6 0.98 2.63 3.290(3) 124.5 1_455
C28 H21 O8 0.95 2.44 2.932(3) 112.2 .
C48 H35 O2 0.98 2.52 3.239(2) 130.5 2_656
C48 H35 O4 0.98 2.52 3.396(2) 148.2 2_656
C49 H42 O8 0.99 2.64 3.163(2) 113.2 .
C58 H49 O16 0.95 2.42 2.979(2) 117.8 .
C17 H4 O9 0.98 2.58 3.194(2) 120.8 2_546
C23 H17 O6 0.98 2.63 3.290(3) 124.5 1_455
C28 H21 O8 0.95 2.44 2.932(3) 112.2 .
C48 H35 O2 0.98 2.52 3.239(2) 130.5 2_656
C48 H35 O4 0.98 2.52 3.396(2) 148.2 2_656
C49 H42 O8 0.99 2.64 3.163(2) 113.2 .
C58 H49 O16 0.95 2.42 2.979(2) 117.8 .

loop_
_geom_torsion_atom_site_label_1
_geom_torsion_atom_site_label_2
_geom_torsion_atom_site_label_3
_geom_torsion_atom_site_label_4
_geom_torsion
O1 S1 N1 C12 -175.19(14)
O8 S1 N1 C12 -47.49(15)
C8 S1 N1 C12 68.41(14)
O1 S1 N1 C7 49.62(15)
O8 S1 N1 C7 177.32(12)
C8 S1 N1 C7 -66.78(14)
O16 S2 N3 C43 -51.09(15)
O15 S2 N3 C43 -179.71(13)
C35 S2 N3 C43 64.65(15)
O16 S2 N3 C36 169.20(12)
O15 S2 N3 C36 40.58(14)
C35 S2 N3 C36 -75.06(14)
C19 C1 C2 C3 -0.8(3)
C1 C2 C3 C4 0.7(3)
C2 C3 C4 C20 -0.1(3)
C2 C3 C4 C5 177.92(17)
C20 C4 C5 C18 -129.46(16)
C3 C4 C5 C18 52.5(2)
C20 C4 C5 C6 104.20(17)
C3 C4 C5 C6 -73.9(2)
C4 C5 C6 C13 -166.03(14)
C18 C5 C6 C13 64.53(17)
C4 C5 C6 C7 75.02(17)
C18 C5 C6 C7 -54.42(18)
C4 C5 C6 N2 -47.18(17)
C18 C5 C6 N2 -176.62(13)
C12 N1 C7 C14 97.32(15)
S1 N1 C7 C14 -122.66(13)
C12 N1 C7 C6 -20.68(16)
S1 N1 C7 C6 119.34(13)
C13 C6 C7 N1 20.47(16)
C5 C6 C7 N1 144.99(13)
N2 C6 C7 N1 -96.60(14)
C13 C6 C7 C14 -92.41(15)
C5 C6 C7 C14 32.10(19)
N2 C6 C7 C14 150.51(13)
O1 S1 C8 C9 -13.27(17)
O8 S1 C8 C9 -145.91(15)
N1 S1 C8 C9 100.87(15)
O1 S1 C8 C29 168.95(15)
O8 S1 C8 C29 36.31(17)
N1 S1 C8 C29 -76.91(16)
C29 C8 C9 C10 0.7(3)
S1 C8 C9 C10 -177.03(15)
C8 C9 C10 C11 -0.5(3)
C9 C10 C11 C30 0.3(3)
C9 C10 C11 C24 -179.9(2)
C7 N1 C12 C13 12.79(19)
S1 N1 C12 C13 -127.93(14)
C7 N1 C12 C28 -164.27(17)
S1 N1 C12 C28 55.0(2)
C28 C12 C13 C25 0.0(3)
N1 C12 C13 C25 -177.26(16)
C28 C12 C13 C6 178.22(16)
N1 C12 C13 C6 1.0(2)
C5 C6 C13 C12 -139.98(15)
C7 C6 C13 C12 -13.74(18)
N2 C6 C13 C12 104.40(16)
C5 C6 C13 C25 38.0(2)
C7 C6 C13 C25 164.28(17)
N2 C6 C13 C25 -77.6(2)
N1 C7 C14 C15 -112.29(17)
C6 C7 C14 C15 0.5(2)
N1 C7 C14 C21 64.16(17)
C6 C7 C14 C21 176.95(13)
C21 C14 C15 O2 -8.4(2)
C7 C14 C15 O2 167.87(14)
C21 C14 C15 C18 174.39(15)
C7 C14 C15 C18 -9.4(3)
C16 O2 C15 C14 56.9(2)
C16 O2 C15 C18 -125.54(16)
C15 O2 C16 O3 13.3(3)
C15 O2 C16 C17 -167.09(16)
C14 C15 C18 C5 -14.7(2)
O2 C15 C18 C5 167.77(13)
C4 C5 C18 C15 -84.51(17)
C6 C5 C18 C15 44.00(18)
C2 C1 C19 C20 0.3(3)
C1 C19 C20 C4 0.3(3)
C3 C4 C20 C19 -0.4(3)
C5 C4 C20 C19 -178.56(17)
C22 O5 C21 O4 4.1(2)
C22 O5 C21 C14 -176.52(14)
C15 C14 C21 O4 44.9(3)
C7 C14 C21 O4 -131.62(18)
C15 C14 C21 O5 -134.56(16)
C7 C14 C21 O5 48.96(18)
C21 O5 C22 C23 174.00(16)
C13 C6 N2 O7 -139.27(15)
C5 C6 N2 O7 99.23(16)
C7 C6 N2 O7 -26.3(2)
C13 C6 N2 O6 45.93(19)
C5 C6 N2 O6 -75.57(17)
C7 C6 N2 O6 158.93(15)
C12 C13 C25 C26 -1.3(3)
C6 C13 C25 C26 -179.14(18)
C13 C25 C26 C27 1.1(3)
C25 C26 C27 C28 0.4(3)
C13 C12 C28 C27 1.5(3)
N1 C12 C28 C27 178.25(17)
C26 C27 C28 C12 -1.7(3)
C9 C8 C29 C30 -0.6(3)
S1 C8 C29 C30 177.11(17)
C8 C29 C30 C11 0.4(3)
C10 C11 C30 C29 -0.2(4)
C24 C11 C30 C29 180.0(2)
C60 C32 C33 C34 1.1(3)
C31 C32 C33 C34 -176.92(19)
C32 C33 C34 C35 -1.0(3)
C33 C34 C35 C59 0.3(3)
C33 C34 C35 S2 -179.31(15)
O16 S2 C35 C34 -151.09(15)
O15 S2 C35 C34 -18.77(17)
N3 S2 C35 C34 94.53(16)
O16 S2 C35 C59 29.32(17)
O15 S2 C35 C59 161.64(15)
N3 S2 C35 C59 -85.05(16)
C43 N3 C36 C45 115.19(15)
S2 N3 C36 C45 -100.75(14)
C43 N3 C36 C37 -7.58(17)
S2 N3 C36 C37 136.48(12)
O10 N4 C37 C44 71.48(18)
O9 N4 C37 C44 -106.41(17)
O10 N4 C37 C38 -49.10(19)
O9 N4 C37 C38 133.01(16)
O10 N4 C37 C36 -176.47(15)
O9 N4 C37 C36 5.6(2)
N3 C36 C37 C44 7.23(16)
C45 C36 C37 C44 -112.41(15)
N3 C36 C37 C38 132.28(14)
C45 C36 C37 C38 12.7(2)
N3 C36 C37 N4 -106.00(14)
C45 C36 C37 N4 134.37(14)
C44 C37 C38 C39 -159.60(14)
N4 C37 C38 C39 -43.75(18)
C36 C37 C38 C39 80.06(18)
C44 C37 C38 C49 73.61(17)
N4 C37 C38 C49 -170.55(13)
C36 C37 C38 C49 -46.73(18)
C49 C38 C39 C51 -94.02(18)
C37 C38 C39 C51 140.75(16)
C49 C38 C39 C40 86.6(2)
C37 C38 C39 C40 -38.6(2)
C51 C39 C40 C41 -0.6(3)
C38 C39 C40 C41 178.76(16)
C39 C40 C41 C42 0.5(3)
C40 C41 C42 C50 0.0(3)
C36 N3 C43 C44 4.97(18)
S2 N3 C43 C44 -138.26(13)
C36 N3 C43 C58 -172.43(17)
S2 N3 C43 C58 44.3(2)
C58 C43 C44 C55 -3.0(3)
N3 C43 C44 C55 179.40(15)
C58 C43 C44 C37 177.61(15)
N3 C43 C44 C37 0.00(19)
C38 C37 C44 C43 -131.84(15)
N4 C37 C44 C43 111.90(15)
C36 C37 C44 C43 -4.66(18)
C38 C37 C44 C55 48.8(2)
N4 C37 C44 C55 -67.4(2)
C36 C37 C44 C55 176.00(17)
N3 C36 C45 C46 -104.01(18)
C37 C36 C45 C46 13.1(2)
N3 C36 C45 C52 82.68(17)
C37 C36 C45 C52 -160.18(14)
C52 C45 C46 O11 1.0(2)
C36 C45 C46 O11 -172.06(14)
C52 C45 C46 C49 171.90(15)
C36 C45 C46 C49 -1.2(3)
C47 O11 C46 C45 -121.60(17)
C47 O11 C46 C49 67.03(19)
C46 O11 C47 O12 -5.8(2)
C46 O11 C47 C48 173.24(14)
C45 C46 C49 C38 -35.3(2)
O11 C46 C49 C38 135.58(15)
C39 C38 C49 C46 -72.72(17)
C37 C38 C49 C46 56.34(17)
C41 C42 C50 C51 -0.5(3)
C42 C50 C51 C39 0.4(3)
C40 C39 C51 C50 0.2(3)
C38 C39 C51 C50 -179.24(16)
C53 O13 C52 O14 3.3(3)
C53 O13 C52 C45 -175.11(15)
C46 C45 C52 O14 -119.9(2)
C36 C45 C52 O14 53.5(2)
C46 C45 C52 O13 58.6(2)
C36 C45 C52 O13 -127.97(16)
C52 O13 C53 C54 -94.7(2)
C43 C44 C55 C56 0.5(3)
C37 C44 C55 C56 179.79(17)
C44 C55 C56 C57 1.7(3)
C55 C56 C57 C58 -1.6(3)
C56 C57 C58 C43 -0.8(3)
C44 C43 C58 C57 3.1(3)
N3 C43 C58 C57 -179.75(17)
C34 C35 C59 C60 0.2(3)
S2 C35 C59 C60 179.81(15)
C35 C59 C60 C32 -0.1(3)
C33 C32 C60 C59 -0.6(3)
C31 C32 C60 C59 177.46(19)
